data_4513508
loop_
_publ_author_name
'Nath, Karabi'
'Husain, Ahmad'
'Dastidar, Parthasarathi'

_publ_section_title
;
 Metallogels and Silver Nanoparticles Generated from a Series of
 Transition Metal-Based Coordination Polymers Derived from a New
 Bis-pyridyl-bis-amide Ligand and Various Carboxylates
;
_journal_issue 9
_journal_name_full 'Crystal Growth &amp; Design'
_journal_page_first 4635
_journal_paper_doi 10.1021/acs.cgd.5b00911
_journal_volume 15
_journal_year 2015
_chemical_formula_moiety 'C22 H16 N4 O2'
_chemical_formula_sum 'C22 H16 N4 O2'
_chemical_formula_weight 368.39
_space_group_crystal_system monoclinic
_space_group_IT_number 14
_space_group_name_Hall '-P 2yn'
_space_group_name_H-M_alt 'P 1 21/n 1'
_symmetry_space_group_name_Hall '-P 2yn'
_symmetry_space_group_name_H-M 'P 1 21/n 1'
_atom_sites_solution_hydrogens geom
_audit_creation_method SHELXL-2014/7
_cell_angle_alpha 90
_cell_angle_beta 96.915(5)
_cell_angle_gamma 90
_cell_formula_units_Z 2
_cell_length_a 8.5907(14)
_cell_length_b 9.1624(15)
_cell_length_c 11.1998(19)
_cell_measurement_reflns_used 2580
_cell_measurement_temperature 296(2)
_cell_measurement_theta_max 23.80
_cell_measurement_theta_min 2.83
_cell_volume 875.1(3)
_computing_cell_refinement 'Bruker SAINT'
_computing_data_collection 'Bruker APEX2'
_computing_data_reduction 'Bruker SAINT'
_computing_structure_refinement 'SHELXL-2014/7 (Sheldrick, 2014)'
_computing_structure_solution 'SHELXS-97 (Sheldrick, 2008)'
_diffrn_ambient_temperature 296(2)
_diffrn_measured_fraction_theta_full 0.999
_diffrn_measured_fraction_theta_max 0.999
_diffrn_measurement_device_type 'Bruker APEX-II CCD'
_diffrn_measurement_method '\f and \w scans'
_diffrn_radiation_type MoK\a
_diffrn_radiation_wavelength 0.71073
_diffrn_reflns_av_R_equivalents 0.0338
_diffrn_reflns_av_unetI/netI 0.0226
_diffrn_reflns_laue_measured_fraction_full 0.999
_diffrn_reflns_laue_measured_fraction_max 0.999
_diffrn_reflns_limit_h_max 9
_diffrn_reflns_limit_h_min -10
_diffrn_reflns_limit_k_max 11
_diffrn_reflns_limit_k_min -11
_diffrn_reflns_limit_l_max 13
_diffrn_reflns_limit_l_min -13
_diffrn_reflns_number 10902
_diffrn_reflns_point_group_measured_fraction_full 0.999
_diffrn_reflns_point_group_measured_fraction_max 0.999
_diffrn_reflns_theta_full 25.242
_diffrn_reflns_theta_max 25.864
_diffrn_reflns_theta_min 2.830
_diffrn_source 'sealed tube'
_exptl_absorpt_coefficient_mu 0.093
_exptl_absorpt_correction_type multi-scan
_exptl_absorpt_process_details sadabs
_exptl_crystal_colour WHITE
_exptl_crystal_density_diffrn 1.398
_exptl_crystal_description PLATE
_exptl_crystal_F_000 384
_exptl_crystal_size_max 0.260
_exptl_crystal_size_mid 0.060
_exptl_crystal_size_min 0.060
_exptl_transmission_factor_max 0.7453
_exptl_transmission_factor_min 0.7050
_refine_diff_density_max 0.148
_refine_diff_density_min -0.138
_refine_diff_density_rms 0.034
_refine_ls_extinction_method none
_refine_ls_goodness_of_fit_ref 1.038
_refine_ls_hydrogen_treatment constr
_refine_ls_matrix_type full
_refine_ls_number_parameters 127
_refine_ls_number_reflns 1701
_refine_ls_number_restraints 0
_refine_ls_restrained_S_all 1.038
_refine_ls_R_factor_all 0.0627
_refine_ls_R_factor_gt 0.0376
_refine_ls_shift/su_max 0.000
_refine_ls_shift/su_mean 0.000
_refine_ls_structure_factor_coef Fsqd
_refine_ls_weighting_details 'w=1/[\s^2^(Fo^2^)+(0.0461P)^2^+0.1710P] where P=(Fo^2^+2Fc^2^)/3'
_refine_ls_weighting_scheme calc
_refine_ls_wR_factor_gt 0.0916
_refine_ls_wR_factor_ref 0.1009
_reflns_Friedel_coverage 0.000
_reflns_number_gt 1220
_reflns_number_total 1701
_reflns_threshold_expression 'I > 2\s(I)'
_cod_data_source_file cg5b00911_si_002.cif
_cod_data_source_block 3-bpna
_cod_depositor_comments
;
The following automatic conversions were performed:

'_exptl_absorpt_correction_type' value 'MULTI-SCAN' changed to
'multi-scan' according to
/usr/data/users/saulius/crontab/automatic-downloads/rss-feeds/ACS/lib/dictionaries/cif_core.dic
dictionary named 'cif_core.dic' version 2.4.2 from 2011-04-26.

Automatic conversion script
Id: cif_fix_values 3271 2015-04-21 07:52:19Z andrius 

 Adding full bibliography for 4513508--4513516.cif.
;
_cod_database_code 4513508
_shelx_shelxl_version_number 2014/7
_shelx_space_group_comment
;
The symmetry employed for this shelxl refinement is uniquely defined
by the following loop, which should always be used as a source of
symmetry information in preference to the above space-group names.
They are only intended as comments.
;
_shelx_estimated_absorpt_t_min 0.976
_shelx_estimated_absorpt_t_max 0.994

loop_
_space_group_symop_operation_xyz
'x, y, z'
'-x+1/2, y+1/2, -z+1/2'
'-x, -y, -z'
'x-1/2, -y-1/2, z-1/2'

loop_
_atom_site_label
_atom_site_type_symbol
_atom_site_fract_x
_atom_site_fract_y
_atom_site_fract_z
_atom_site_U_iso_or_equiv
_atom_site_adp_type
_atom_site_occupancy
_atom_site_site_symmetry_order
_atom_site_calc_flag
_atom_site_refinement_flags_posn
_atom_site_refinement_flags_adp
C1 C 0.10560(19) 0.50559(18) 0.86402(13) 0.0446(4) Uani 1 1 d . .
H1 H 0.1314 0.4431 0.8040 0.054 Uiso 1 1 calc R U
C2 C 0.15015(19) 0.64788(18) 0.86309(14) 0.0446(4) Uani 1 1 d . .
H2 H 0.2046 0.6820 0.8018 0.054 Uiso 1 1 calc R U
C3 C 0.11457(18) 0.74457(17) 0.95451(13) 0.0393(4) Uani 1 1 d . .
C4 C 0.02911(18) 0.69531(17) 1.04196(13) 0.0394(4) Uani 1 1 d . .
H4 H 0.0032 0.7598 1.1006 0.047 Uiso 1 1 calc R U
C5 C -0.02041(17) 0.54873(17) 1.04488(12) 0.0366(4) Uani 1 1 d . .
C6 C 0.17170(19) 0.89821(18) 0.95038(13) 0.0427(4) Uani 1 1 d . .
C7 C 0.28233(18) 1.10246(17) 1.07626(13) 0.0398(4) Uani 1 1 d . .
C8 C 0.3809(2) 1.16232(18) 1.00028(16) 0.0494(4) Uani 1 1 d . .
H8 H 0.4019 1.1135 0.9312 0.059 Uiso 1 1 calc R U
C9 C 0.4469(2) 1.2960(2) 1.03002(17) 0.0596(5) Uani 1 1 d . .
H9 H 0.5136 1.3392 0.9808 0.071 Uiso 1 1 calc R U
C10 C 0.4142(2) 1.36573(19) 1.13248(17) 0.0583(5) Uani 1 1 d . .
H10 H 0.4618 1.4553 1.1516 0.070 Uiso 1 1 calc R U
C11 C 0.2545(2) 1.18166(18) 1.17668(14) 0.0457(4) Uani 1 1 d . .
H11 H 0.1873 1.1418 1.2272 0.055 Uiso 1 1 calc R U
N1 N 0.21425(16) 0.96237(14) 1.05868(11) 0.0431(3) Uani 1 1 d . .
H1A H 0.1985 0.9138 1.1218 0.052 Uiso 1 1 calc R U
N2 N 0.31816(18) 1.31166(15) 1.20560(12) 0.0519(4) Uani 1 1 d . .
O1 O 0.18151(16) 0.95984(13) 0.85443(10) 0.0606(4) Uani 1 1 d . .

loop_
_atom_site_aniso_label
_atom_site_aniso_U_11
_atom_site_aniso_U_22
_atom_site_aniso_U_33
_atom_site_aniso_U_23
_atom_site_aniso_U_13
_atom_site_aniso_U_12
C1 0.0492(10) 0.0525(10) 0.0345(8) -0.0105(7) 0.0147(7) -0.0066(8)
C2 0.0497(10) 0.0521(10) 0.0345(8) -0.0026(7) 0.0144(7) -0.0102(8)
C3 0.0403(9) 0.0457(9) 0.0320(8) -0.0020(6) 0.0050(6) -0.0050(7)
C4 0.0414(9) 0.0454(9) 0.0317(8) -0.0071(6) 0.0064(6) -0.0021(7)
C5 0.0351(8) 0.0460(9) 0.0289(7) -0.0046(6) 0.0050(6) -0.0040(7)
C6 0.0472(10) 0.0468(9) 0.0352(8) -0.0002(7) 0.0097(7) -0.0036(7)
C7 0.0436(9) 0.0376(8) 0.0378(8) 0.0037(6) 0.0027(7) 0.0002(7)
C8 0.0559(11) 0.0450(10) 0.0492(10) -0.0011(7) 0.0143(8) -0.0032(8)
C9 0.0690(13) 0.0476(10) 0.0646(12) 0.0063(9) 0.0184(10) -0.0123(9)
C10 0.0734(13) 0.0398(9) 0.0609(11) 0.0003(8) 0.0043(10) -0.0092(9)
C11 0.0543(10) 0.0458(9) 0.0369(8) 0.0008(7) 0.0047(7) -0.0029(8)
N1 0.0576(9) 0.0397(7) 0.0328(7) 0.0016(5) 0.0090(6) -0.0085(6)
N2 0.0679(10) 0.0427(8) 0.0437(8) -0.0015(6) 0.0003(7) -0.0018(7)
O1 0.0869(10) 0.0606(8) 0.0360(6) 0.0038(6) 0.0135(6) -0.0160(7)

loop_
_atom_type_symbol
_atom_type_description
_atom_type_scat_dispersion_real
_atom_type_scat_dispersion_imag
_atom_type_scat_source
C C 0.0033 0.0016 'International Tables Vol C Tables 4.2.6.8 and 6.1.1.4'
H H 0.0000 0.0000 'International Tables Vol C Tables 4.2.6.8 and 6.1.1.4'
N N 0.0061 0.0033 'International Tables Vol C Tables 4.2.6.8 and 6.1.1.4'
O O 0.0106 0.0060 'International Tables Vol C Tables 4.2.6.8 and 6.1.1.4'

loop_
_geom_angle_atom_site_label_1
_geom_angle_atom_site_label_2
_geom_angle_atom_site_label_3
_geom_angle
_geom_angle_site_symmetry_1
_geom_angle_site_symmetry_3
C2 C1 C5 120.88(14) . 3_567
C2 C1 H1 119.6 . .
C5 C1 H1 119.6 3_567 .
C1 C2 C3 120.63(14) . .
C1 C2 H2 119.7 . .
C3 C2 H2 119.7 . .
C4 C3 C2 119.49(14) . .
C4 C3 C6 122.64(14) . .
C2 C3 C6 117.86(13) . .
C3 C4 C5 121.31(14) . .
C3 C4 H4 119.3 . .
C5 C4 H4 119.3 . .
C4 C5 C1 122.35(13) . 3_567
C4 C5 C5 118.79(17) . 3_567
C1 C5 C5 118.84(17) 3_567 3_567
O1 C6 N1 122.96(15) . .
O1 C6 C3 121.26(14) . .
N1 C6 C3 115.76(13) . .
C11 C7 C8 118.06(15) . .
C11 C7 N1 118.70(14) . .
C8 C7 N1 123.18(14) . .
C9 C8 C7 117.99(16) . .
C9 C8 H8 121.0 . .
C7 C8 H8 121.0 . .
C10 C9 C8 119.88(17) . .
C10 C9 H9 120.1 . .
C8 C9 H9 120.1 . .
N2 C10 C9 123.21(17) . .
N2 C10 H10 118.4 . .
C9 C10 H10 118.4 . .
N2 C11 C7 124.05(16) . .
N2 C11 H11 118.0 . .
C7 C11 H11 118.0 . .
C6 N1 C7 125.43(13) . .
C6 N1 H1A 117.3 . .
C7 N1 H1A 117.3 . .
C10 N2 C11 116.79(15) . .

loop_
_geom_bond_atom_site_label_1
_geom_bond_atom_site_label_2
_geom_bond_distance
_geom_bond_site_symmetry_2
C1 C2 1.359(2) .
C1 C5 1.416(2) 3_567
C1 H1 0.9300 .
C2 C3 1.415(2) .
C2 H2 0.9300 .
C3 C4 1.369(2) .
C3 C6 1.493(2) .
C4 C5 1.410(2) .
C4 H4 0.9300 .
C5 C1 1.416(2) 3_567
C5 C5 1.420(3) 3_567
C6 O1 1.2258(18) .
C6 N1 1.3578(19) .
C7 C11 1.383(2) .
C7 C8 1.384(2) .
C7 N1 1.4144(19) .
C8 C9 1.374(2) .
C8 H8 0.9300 .
C9 C10 1.372(3) .
C9 H9 0.9300 .
C10 N2 1.327(2) .
C10 H10 0.9300 .
C11 N2 1.334(2) .
C11 H11 0.9300 .
N1 H1A 0.8600 .

loop_
_geom_torsion_atom_site_label_1
_geom_torsion_atom_site_label_2
_geom_torsion_atom_site_label_3
_geom_torsion_atom_site_label_4
_geom_torsion
_geom_torsion_site_symmetry_1
_geom_torsion_site_symmetry_4
C5 C1 C2 C3 1.1(3) 3_567 .
C1 C2 C3 C4 -2.6(3) . .
C1 C2 C3 C6 177.96(16) . .
C2 C3 C4 C5 1.9(2) . .
C6 C3 C4 C5 -178.66(15) . .
C3 C4 C5 C1 178.46(15) . 3_567
C3 C4 C5 C5 0.3(3) . 3_567
C4 C3 C6 O1 -146.23(16) . .
C2 C3 C6 O1 33.2(2) . .
C4 C3 C6 N1 35.1(2) . .
C2 C3 C6 N1 -145.47(15) . .
C11 C7 C8 C9 0.8(3) . .
N1 C7 C8 C9 -176.52(16) . .
C7 C8 C9 C10 0.1(3) . .
C8 C9 C10 N2 -1.2(3) . .
C8 C7 C11 N2 -0.7(3) . .
N1 C7 C11 N2 176.75(15) . .
O1 C6 N1 C7 -3.7(3) . .
C3 C6 N1 C7 175.02(14) . .
C11 C7 N1 C6 150.29(16) . .
C8 C7 N1 C6 -32.4(2) . .
C9 C10 N2 C11 1.3(3) . .
C7 C11 N2 C10 -0.3(3) . .
